data_1542882
loop_
_publ_author_name
'Brihi, Ouarda'
'Hamdouni, Noudjoud'
'Boulcina, Raouf'
'Medjani, Meriem'
'Meinnel, Jean'
'Boudjada, Ali'

_publ_section_title
;
 Diaminomesitylene
;
_journal_coeditor_code HB4017
_journal_issue 3
_journal_name_full IUCrData
_journal_page_first x160351
_journal_paper_doi 10.1107/S2414314616003515
_journal_volume 1
_journal_year 2016
_chemical_formula_iupac 'C9 H14 N2'
_chemical_formula_moiety 'C9 H14 N2'
_chemical_formula_structural 'C9 H14 N2'
_chemical_formula_sum 'C9 H14 N2'
_chemical_formula_weight 150.22
_chemical_name_common
;
2,4,6-trimethylbenzene-1,3-diamine
;
_chemical_name_systematic
;
2,4,6-Trimethylbenzene-1,3-diamine
;
_space_group_crystal_system monoclinic
_space_group_IT_number 14
_space_group_name_Hall '-P 2ybc'
_space_group_name_H-M_alt 'P 1 21/c 1'
_symmetry_space_group_name_Hall '-P 2ybc'
_symmetry_space_group_name_H-M 'P 1 21/c 1'
_atom_sites_solution_hydrogens geom
_atom_sites_solution_primary direct
_atom_sites_solution_secondary difmap
_cell_angle_alpha 90
_cell_angle_beta 105.803(9)
_cell_angle_gamma 90
_cell_formula_units_Z 4
_cell_length_a 8.1735(7)
_cell_length_b 12.9313(9)
_cell_length_c 8.7300(8)
_cell_measurement_reflns_used 2457
_cell_measurement_temperature 293
_cell_measurement_theta_max 27.8530
_cell_measurement_theta_min 3.9570
_cell_volume 887.83(13)
_computing_cell_refinement
;
CrysAlis PRO (Agilent, 2004)
;
_computing_data_collection
;
<i>XCALIBUR</i> (Oxford Diffraction, 2002)
;
_computing_data_reduction
;
CrysAlis PRO (Agilent, 2004)
;
_computing_molecular_graphics
;
CAMERON (Watkin <i>et al.</i>,  1996)
;
_computing_publication_material
;
CRYSTALS (Betteridge <i>et al.</i>,  2003)
;
_computing_structure_refinement
;
CRYSTALS (Betteridge <i>et al.</i>,  2003)
;
_computing_structure_solution
;
SIR2002 (Burla <i>et al.</i>, 2005)
;
_diffrn_ambient_temperature 293
_diffrn_measured_fraction_theta_full 0.995
_diffrn_measured_fraction_theta_max 0.852
_diffrn_measurement_device '95mm CCD camera on \k-goniostat'
_diffrn_measurement_device_type 'Oxford Diffraction Xcalibur'
_diffrn_measurement_method '\w/2\q '
_diffrn_radiation_monochromator graphite
_diffrn_radiation_type MoK\a
_diffrn_radiation_wavelength 0.71073
_diffrn_reflns_av_R_equivalents 0.017
_diffrn_reflns_limit_h_max 11
_diffrn_reflns_limit_h_min -10
_diffrn_reflns_limit_k_max 15
_diffrn_reflns_limit_k_min -16
_diffrn_reflns_limit_l_max 11
_diffrn_reflns_limit_l_min -11
_diffrn_reflns_number 3794
_diffrn_reflns_theta_full 25.841
_diffrn_reflns_theta_max 28.712
_diffrn_reflns_theta_min 3.414
_exptl_absorpt_coefficient_mu 0.068
_exptl_absorpt_correction_T_max 1.0000
_exptl_absorpt_correction_T_min 1.0000
_exptl_absorpt_correction_type none
_exptl_crystal_colour Colourless
_exptl_crystal_density_diffrn 1.124
_exptl_crystal_density_method 'not measured'
_exptl_crystal_description Needle
_exptl_crystal_F_000 328
_exptl_crystal_size_max 0.10
_exptl_crystal_size_mid 0.08
_exptl_crystal_size_min 0.07
_refine_diff_density_max 0.13
_refine_diff_density_min -0.12
_refine_ls_extinction_method none
_refine_ls_goodness_of_fit_ref 0.8790
_refine_ls_hydrogen_treatment constr
_refine_ls_matrix_type full
_refine_ls_number_parameters 101
_refine_ls_number_reflns 968
_refine_ls_number_restraints 0
_refine_ls_R_factor_all 0.0900
_refine_ls_R_factor_gt 0.0488
_refine_ls_shift/su_max 0.000219
_refine_ls_shift/su_mean 0.0000
_refine_ls_structure_factor_coef Fsqd
_refine_ls_weighting_details
;
Method, part 1, Chebychev polynomial, (Watkin, 1994, Prince,
1982)
[weight] = 1.0/[A~0~*T~0~(x)+A~1~*T~1~(x) ... +A~n-1~]*T~n-1~(x)]
where A~i~ are the Chebychev coefficients listed below and x= Fcalc/Fmax
Method = Robust Weighting (Prince, 1982)
W = [weight] * [1-(deltaF/6*sigmaF)^2^]^2^
A~i~ are:
0.191E+04 0.570E+04 0.179E+04 0.189E+04
;
_refine_ls_weighting_scheme calc
_refine_ls_wR_factor_all 0.1620
_refine_ls_wR_factor_gt 0.1087
_refine_ls_wR_factor_ref 0.1029
_reflns_number_gt 1153
_reflns_number_total 1953
_reflns_threshold_expression I>3.0\s(I)
_cod_data_source_file hb4017sup1.cif
_cod_data_source_block I
_cod_database_code 1542882

loop_
_symmetry_equiv_pos_as_xyz
x,y,z
-x,-y,-z
-x,y+1/2,-z+1/2
x,-y+1/2,z+1/2

loop_
_atom_site_type_symbol
_atom_site_label
_atom_site_fract_x
_atom_site_fract_y
_atom_site_fract_z
_atom_site_U_iso_or_equiv
_atom_site_adp_type
_atom_site_calc_flag
_atom_site_refinement_flags
_atom_site_occupancy
_atom_site_symmetry_multiplicity
N N2 -0.0520(3) -0.04877(17) 0.7012(2) 0.0722 Uani d . 1 1
N N6 0.0592(3) 0.25972(15) 1.0272(2) 0.0605 Uani d . 1 1
C C1 0.0030(2) 0.10506(16) 0.8621(2) 0.0432 Uani d . 1 1
C C2 0.0612(3) 0.02612(16) 0.7813(2) 0.0461 Uani d . 1 1
C C3 0.2327(3) 0.02171(16) 0.7811(2) 0.0492 Uani d . 1 1
C C4 0.3405(2) 0.09757(18) 0.8639(3) 0.0516 Uani d . 1 1
C C5 0.2888(3) 0.17661(17) 0.9470(2) 0.0490 Uani d . 1 1
C C6 0.1174(2) 0.17840(16) 0.9474(2) 0.0443 Uani d . 1 1
C C11 -0.1830(3) 0.1110(2) 0.8552(3) 0.0628 Uani d . 1 1
C C31 0.2977(4) -0.0630(2) 0.6941(3) 0.0751 Uani d . 1 1
C C51 0.4127(3) 0.2583(2) 1.0309(3) 0.0725 Uani d . 1 1
H H41 0.4600 0.0935 0.8640 0.0617 Uiso calc R 1 1
H H111 -0.2178 0.1723 0.8870 0.0980 Uiso calc R 1 1
H H112 -0.2227 0.0616 0.9125 0.0981 Uiso calc R 1 1
H H113 -0.2567 0.0986 0.7456 0.0980 Uiso calc R 1 1
H H311 0.4211 -0.0544 0.7091 0.1203 Uiso calc R 1 1
H H312 0.2793 -0.1332 0.7340 0.1205 Uiso calc R 1 1
H H313 0.2428 -0.0622 0.5781 0.1206 Uiso calc R 1 1
H H511 0.3719 0.3262 1.0041 0.1103 Uiso calc R 1 1
H H512 0.4348 0.2551 1.1498 0.1097 Uiso calc R 1 1
H H513 0.5238 0.2444 1.0147 0.1102 Uiso calc R 1 1
H H21 -0.1497 -0.0530 0.7222 0.0861 Uiso calc R 1 1
H H22 -0.0121 -0.0969 0.6483 0.0861 Uiso calc R 1 1
H H61 0.1413 0.2892 1.1051 0.0743 Uiso calc R 1 1
H H62 -0.0261 0.2420 1.0560 0.0743 Uiso calc R 1 1

loop_
_atom_site_aniso_label
_atom_site_aniso_U_11
_atom_site_aniso_U_22
_atom_site_aniso_U_33
_atom_site_aniso_U_12
_atom_site_aniso_U_13
_atom_site_aniso_U_23
N2 0.0724(14) 0.0698(14) 0.0755(14) -0.0162(11) 0.0223(11) -0.0161(11)
N6 0.0629(12) 0.0598(12) 0.0616(11) 0.0055(9) 0.0215(10) -0.0052(9)
C1 0.0396(10) 0.0477(12) 0.0420(10) 0.0041(9) 0.0106(9) 0.0138(9)
C2 0.0513(11) 0.0441(11) 0.0413(10) -0.0009(10) 0.0102(9) 0.0076(10)
C3 0.0545(12) 0.0477(12) 0.0475(11) 0.0072(11) 0.0171(10) 0.0068(10)
C4 0.0399(10) 0.0604(14) 0.0557(13) 0.0049(10) 0.0150(9) 0.0093(11)
C5 0.0467(11) 0.0495(12) 0.0481(12) 0.0017(10) 0.0087(9) 0.0056(10)
C6 0.0490(11) 0.0440(12) 0.0410(10) 0.0079(9) 0.0140(9) 0.0086(9)
C11 0.0424(11) 0.0740(16) 0.0732(16) 0.0037(11) 0.0177(11) 0.0107(13)
C31 0.0810(18) 0.0716(17) 0.0778(19) 0.0186(14) 0.0302(15) -0.0083(14)
C51 0.0580(14) 0.0710(16) 0.0834(18) -0.0109(13) 0.0104(13) -0.0121(14)

loop_
_atom_type_symbol
_atom_type_description
_atom_type_scat_dispersion_real
_atom_type_scat_dispersion_imag
_atom_type_scat_source
C C 0.0033 0.0016 'International Tables Vol C Tables 4.2.6.8 and 6.1.1.4'
H H 0 0 'International Tables Vol C Tables 4.2.6.8 and 6.1.1.4'
N N 0.0061 0.0033 'International Tables Vol C 4.2.6.8 and 6.1.1.4'

loop_
_geom_angle_atom_site_label_1
_geom_angle_atom_site_label_2
_geom_angle_atom_site_label_3
_geom_angle
_geom_angle_publ_flag
C2 N2 H21 117.6 no
C2 N2 H22 117.5 no
H21 N2 H22 123.7 no
C6 N6 H61 113.9 no
C6 N6 H62 111.4 no
H61 N6 H62 113.6 no
C2 C1 C6 119.69(17) n
C2 C1 C11 119.8(2) n
C6 C1 C11 120.6(2) n
C1 C2 N2 119.47(18) n
C1 C2 C3 120.54(19) n
N2 C2 C3 120.0(2) n
C2 C3 C4 117.71(19) n
C2 C3 C31 121.2(2) n
C4 C3 C31 121.1(2) n
C3 C4 C5 123.71(19) n
C3 C4 H41 117.1 no
C5 C4 H41 119.1 no
C4 C5 C6 117.5(2) n
C4 C5 C51 120.7(2) n
C6 C5 C51 121.8(2) n
N6 C6 C5 119.0(2) n
N6 C6 C1 120.11(18) n
C5 C6 C1 120.81(19) n
C1 C11 H111 115.4 no
C1 C11 H112 116.3 no
H111 C11 H112 104.6 no
C1 C11 H113 111.7 no
H111 C11 H113 106.0 no
H112 C11 H113 101.5 no
C3 C31 H311 109.8 no
C3 C31 H312 112.1 no
H311 C31 H312 107.6 no
C3 C31 H313 112.5 no
H311 C31 H313 107.3 no
H312 C31 H313 107.3 no
C5 C51 H511 112.6 no
C5 C51 H512 112.4 no
H511 C51 H512 104.2 no
C5 C51 H513 109.3 no
H511 C51 H513 114.6 no
H512 C51 H513 103.4 no

loop_
_geom_bond_atom_site_label_1
_geom_bond_atom_site_label_2
_geom_bond_distance
_geom_bond_publ_flag
N2 C2 1.390(3) n
N2 H21 0.868 no
N2 H22 0.888 no
N6 C6 1.414(3) n
N6 H61 0.899 no
N6 H62 0.835 no
C1 C2 1.396(3) n
C1 C6 1.396(3) n
C1 C11 1.507(3) n
C2 C3 1.403(3) n
C3 C4 1.384(3) n
C3 C31 1.510(3) n
C4 C5 1.384(3) n
C4 H41 0.978 no
C5 C6 1.401(3) n
C5 C51 1.508(3) n
C11 H111 0.911 no
C11 H112 0.924 no
C11 H113 0.996 no
C31 H311 0.987 no
C31 H312 0.998 no
C31 H313 0.989 no
C51 H511 0.947 no
C51 H512 1.005 no
C51 H513 0.973 no

loop_
_geom_hbond_atom_site_label_D
_geom_hbond_atom_site_label_H
_geom_hbond_atom_site_label_A
_geom_hbond_site_symmetry_A
_geom_hbond_distance_DH
_geom_hbond_distance_HA
_geom_hbond_distance_DA
_geom_hbond_angle_DHA
_geom_hbond_publ_flag
N2 H22 N6 3_546 0.89 2.37 3.170(3) 150 yes
N6 H61 Cg 4_555 0.90 2.62 3.355(2) 140 yes
C11 H112 Cg 2_557 0.92 2.82 3.665(2) 152 yes

_cod_database_fobs_code 1542882
